data_9013007
loop_
_publ_author_name
'Weik, H.'
'Hemenger, P.'

_publ_section_title
;
 Existence of the hexagonal modification of nickel
 Locality: synthetic
;
_journal_name_full 'Bulletin of the American Physical Society'
_journal_page_first 1140
_journal_page_last 1140
_journal_volume 10
_journal_year 1965
_chemical_formula_sum Ni
_chemical_name_mineral Nickel
_space_group_IT_number 194
_symmetry_space_group_name_Hall '-P 6c 2c'
_symmetry_space_group_name_H-M 'P 63/m m c'
_cell_angle_alpha 90
_cell_angle_beta 90
_cell_angle_gamma 120
_cell_length_a 2.622
_cell_length_b 2.622
_cell_length_c 4.321
_cell_formula_units_Z 2
_cell_volume 25.726
_cod_data_source_file 13125.cif
_cod_data_source_block global
_cod_database_code 9013007

loop_
_symmetry_equiv_pos_as_xyz
x,y,z
-x,-x+y,1/2+z
x,x-y,1/2-z
-x+y,-x,1/2-z
x-y,x,1/2+z
-y,-x,z
y,x,-z
y,-x+y,-z
-y,x-y,z
x-y,-y,1/2+z
-x+y,y,1/2-z
x,y,1/2-z
-x,-y,1/2+z
x,x-y,z
-x,-x+y,-z
x-y,x,-z
-x+y,-x,z
y,x,1/2+z
-y,-x,1/2-z
-y,x-y,1/2-z
y,-x+y,1/2+z
-x+y,y,z
x-y,-y,-z
-x,-y,-z

loop_
_atom_site_label
_atom_site_fract_x
_atom_site_fract_y
_atom_site_fract_z
Ni 0.33333 0.66667 0.25000

loop_
_cod_related_entry_id
_cod_related_entry_database
_cod_related_entry_code
1 ChemSpider 910
2 AMCSD 0012144
3 AMCSD 0012145

loop_
_[local]_alternative_name_id
_[local]_alternative_name_type
_[local]_alternative_name_source
_[local]_alternative_name_source_id
_[local]_alternative_name_value
1 mineral AMCSD 0012144 "Garutiite"
2 mineral AMCSD 0012145 "Nickel"

_database_code_amcsd 0012144
